data_4129408
loop_
_publ_author_name
'Zhao, Yanchuan'
'Jiang, Fanzhou'
'Hu, Jinbo'

_publ_section_title
;
 Spontaneous resolution of Julia-Kocienski intermediates facilitates phase
 separation to produce Z- and E-monofluoroalkenes.
;
_journal_issue 15
_journal_name_full 'Journal of the American Chemical Society'
_journal_page_first 5199
_journal_page_last 5203
_journal_paper_doi 10.1021/jacs.5b02112
_journal_volume 137
_journal_year 2015
_chemical_absolute_configuration ad
_chemical_formula_moiety 'C12 H10 F N O2 S'
_chemical_formula_sum 'C12 H10 F N O2 S'
_chemical_formula_weight 251.27
_space_group_IT_number 19
_space_group_name_Hall 'P 2ac 2ab'
_space_group_name_H-M_alt 'P 21 21 21'
_symmetry_cell_setting orthorhombic
_symmetry_space_group_name_Hall 'P 2ac 2ab'
_symmetry_space_group_name_H-M 'P 21 21 21'
_atom_sites_solution_hydrogens geom
_atom_sites_solution_primary direct
_atom_sites_solution_secondary difmap
_audit_creation_method SHELXL-97
_cell_angle_alpha 90.00
_cell_angle_beta 90.00
_cell_angle_gamma 90.00
_cell_formula_units_Z 4
_cell_length_a 5.7562(12)
_cell_length_b 10.199(2)
_cell_length_c 19.546(4)
_cell_measurement_reflns_used 6924
_cell_measurement_temperature 296(2)
_cell_measurement_theta_max 67.02
_cell_measurement_theta_min 4.52
_cell_volume 1147.5(4)
_computing_cell_refinement 'Bruker SAINT'
_computing_data_collection 'Bruker APEX2'
_computing_data_reduction 'Bruker SAINT'
_computing_molecular_graphics 'Bruker SHELXTL'
_computing_publication_material 'Bruker SHELXTL'
_computing_structure_refinement 'SHELXL-97 (Sheldrick, 2008)'
_computing_structure_solution 'SHELXS-97 (Sheldrick, 2008)'
_diffrn_ambient_temperature 296(2)
_diffrn_measured_fraction_theta_full 0.982
_diffrn_measured_fraction_theta_max 0.982
_diffrn_measurement_device_type 'Bruker APEX-II CCD'
_diffrn_measurement_method '\f and \w scans'
_diffrn_radiation_monochromator graphite
_diffrn_radiation_source 'fine-focus sealed tube'
_diffrn_radiation_type CuK\a
_diffrn_radiation_wavelength 1.54178
_diffrn_reflns_av_R_equivalents 0.0336
_diffrn_reflns_av_sigmaI/netI 0.0507
_diffrn_reflns_limit_h_max 6
_diffrn_reflns_limit_h_min -6
_diffrn_reflns_limit_k_max 11
_diffrn_reflns_limit_k_min -12
_diffrn_reflns_limit_l_max 22
_diffrn_reflns_limit_l_min -22
_diffrn_reflns_number 6794
_diffrn_reflns_theta_full 66.97
_diffrn_reflns_theta_max 66.97
_diffrn_reflns_theta_min 4.52
_diffrn_standards_number 0
_exptl_absorpt_coefficient_mu 2.557
_exptl_absorpt_correction_T_max 0.7529
_exptl_absorpt_correction_T_min 0.2849
_exptl_absorpt_correction_type multi-scan
_exptl_absorpt_process_details SADABS
_exptl_crystal_colour colorless
_exptl_crystal_density_diffrn 1.455
_exptl_crystal_density_method 'not measured'
_exptl_crystal_description block
_exptl_crystal_F_000 520
_exptl_crystal_size_max 0.25
_exptl_crystal_size_mid 0.20
_exptl_crystal_size_min 0.20
_refine_diff_density_max 0.421
_refine_diff_density_min -0.291
_refine_diff_density_rms 0.071
_refine_ls_abs_structure_details 'Flack H D (1983), Acta Cryst. A39, 876-881'
_refine_ls_abs_structure_Flack 0.08(2)
_refine_ls_extinction_coef 0.0103(13)
_refine_ls_extinction_expression Fc^*^=kFc[1+0.001xFc^2^\l^3^/sin(2\q)]^-1/4^
_refine_ls_extinction_method SHELXL
_refine_ls_goodness_of_fit_ref 1.119
_refine_ls_hydrogen_treatment constr
_refine_ls_matrix_type full
_refine_ls_number_parameters 155
_refine_ls_number_reflns 1963
_refine_ls_number_restraints 0
_refine_ls_restrained_S_all 1.119
_refine_ls_R_factor_all 0.0387
_refine_ls_R_factor_gt 0.0387
_refine_ls_shift/su_max 0.000
_refine_ls_shift/su_mean 0.000
_refine_ls_structure_factor_coef Fsqd
_refine_ls_weighting_details 'calc w=1/[\s^2^(Fo^2^)+(0.0571P)^2^+0.1289P] where P=(Fo^2^+2Fc^2^)/3'
_refine_ls_weighting_scheme calc
_refine_ls_wR_factor_gt 0.0903
_refine_ls_wR_factor_ref 0.0903
_reflns_number_gt 1958
_reflns_number_total 1963
_reflns_threshold_expression >2sigma(I)
_cod_data_source_file ja5b02112_si_002.cif
_cod_data_source_block 099
_cod_original_cell_volume 1147.4(4)
_cod_database_code 4129408

loop_
_symmetry_equiv_pos_as_xyz
'x, y, z'
'-x+1/2, -y, z+1/2'
'-x, y+1/2, -z+1/2'
'x+1/2, -y+1/2, -z'

loop_
_atom_site_label
_atom_site_type_symbol
_atom_site_fract_x
_atom_site_fract_y
_atom_site_fract_z
_atom_site_U_iso_or_equiv
_atom_site_adp_type
_atom_site_occupancy
_atom_site_symmetry_multiplicity
_atom_site_calc_flag
_atom_site_refinement_flags
S1 S 0.83300(8) 0.92830(5) 0.38661(2) 0.03742(19) Uani 1 1 d .
F1 F 0.7318(2) 0.77297(11) 0.48475(7) 0.0492(3) Uani 1 1 d .
O1 O 0.7337(4) 1.04011(15) 0.35370(8) 0.0562(4) Uani 1 1 d .
O2 O 1.0704(2) 0.93300(18) 0.40792(8) 0.0509(4) Uani 1 1 d .
N1 N 0.5914(3) 0.7803(2) 0.30302(10) 0.0550(5) Uani 1 1 d .
C1 C 0.7954(3) 0.7859(2) 0.33448(9) 0.0398(4) Uani 1 1 d .
C2 C 0.9671(5) 0.6926(2) 0.33161(13) 0.0551(6) Uani 1 1 d .
H2B H 1.1061 0.7023 0.3553 0.066 Uiso 1 1 calc R
C3 C 0.9225(6) 0.5830(3) 0.29157(15) 0.0677(7) Uani 1 1 d .
H3A H 1.0327 0.5168 0.2873 0.081 Uiso 1 1 calc R
C4 C 0.7130(5) 0.5740(3) 0.25831(13) 0.0624(7) Uani 1 1 d .
H4A H 0.6779 0.5008 0.2319 0.075 Uiso 1 1 calc R
C5 C 0.5563(5) 0.6744(3) 0.26462(14) 0.0623(7) Uani 1 1 d .
H5A H 0.4172 0.6682 0.2406 0.075 Uiso 1 1 calc R
C6 C 0.6492(4) 0.89050(18) 0.45976(10) 0.0382(4) Uani 1 1 d .
H6A H 0.4888 0.8788 0.4442 0.046 Uiso 1 1 calc R
C7 C 0.6568(4) 0.99665(18) 0.51156(10) 0.0377(4) Uani 1 1 d .
C8 C 0.4745(4) 1.0861(2) 0.51447(12) 0.0476(5) Uani 1 1 d .
H8A H 0.3485 1.0774 0.4851 0.057 Uiso 1 1 calc R
C9 C 0.4809(5) 1.1880(2) 0.56108(15) 0.0592(6) Uani 1 1 d .
H9A H 0.3591 1.2479 0.5627 0.071 Uiso 1 1 calc R
C10 C 0.6640(5) 1.2014(3) 0.60459(13) 0.0611(6) Uani 1 1 d .
H10A H 0.6669 1.2704 0.6357 0.073 Uiso 1 1 calc R
C11 C 0.8471(5) 1.1122(3) 0.60265(12) 0.0592(6) Uani 1 1 d .
H11A H 0.9707 1.1209 0.6330 0.071 Uiso 1 1 calc R
C12 C 0.8453(4) 1.0103(2) 0.55557(11) 0.0484(5) Uani 1 1 d .
H12A H 0.9689 0.9517 0.5535 0.058 Uiso 1 1 calc R

loop_
_atom_site_aniso_label
_atom_site_aniso_U_11
_atom_site_aniso_U_22
_atom_site_aniso_U_33
_atom_site_aniso_U_23
_atom_site_aniso_U_13
_atom_site_aniso_U_12
S1 0.0378(3) 0.0354(3) 0.0391(3) 0.00296(16) -0.00471(17) -0.00755(18)
F1 0.0544(7) 0.0349(6) 0.0583(7) 0.0116(5) 0.0036(6) 0.0009(5)
O1 0.0779(11) 0.0394(8) 0.0514(8) 0.0118(6) -0.0108(8) -0.0053(7)
O2 0.0360(7) 0.0612(9) 0.0554(8) -0.0035(7) -0.0001(6) -0.0148(7)
N1 0.0403(9) 0.0652(12) 0.0596(11) -0.0160(9) -0.0077(8) -0.0033(9)
C1 0.0394(11) 0.0429(10) 0.0373(9) -0.0022(8) -0.0020(7) -0.0070(8)
C2 0.0522(13) 0.0538(13) 0.0594(13) -0.0057(10) -0.0081(10) 0.0051(10)
C3 0.0834(18) 0.0506(13) 0.0691(15) -0.0081(12) 0.0024(14) 0.0124(13)
C4 0.0778(18) 0.0544(13) 0.0549(13) -0.0126(10) 0.0083(12) -0.0171(14)
C5 0.0506(13) 0.0770(17) 0.0593(14) -0.0220(12) -0.0023(11) -0.0156(13)
C6 0.0316(9) 0.0349(9) 0.0482(10) 0.0059(7) -0.0012(8) -0.0042(7)
C7 0.0334(8) 0.0375(9) 0.0423(9) 0.0041(7) 0.0004(8) -0.0014(8)
C8 0.0393(10) 0.0441(11) 0.0594(12) 0.0012(9) -0.0067(9) 0.0040(9)
C9 0.0550(14) 0.0438(12) 0.0787(17) -0.0076(10) 0.0017(12) 0.0099(10)
C10 0.0742(15) 0.0527(13) 0.0563(12) -0.0146(10) 0.0021(13) -0.0044(12)
C11 0.0590(13) 0.0706(15) 0.0481(11) -0.0081(10) -0.0133(11) -0.0049(12)
C12 0.0414(10) 0.0543(12) 0.0494(11) 0.0002(9) -0.0077(9) 0.0029(10)

loop_
_atom_type_symbol
_atom_type_description
_atom_type_scat_dispersion_real
_atom_type_scat_dispersion_imag
_atom_type_scat_source
C C 0.0181 0.0091 'International Tables Vol C Tables 4.2.6.8 and 6.1.1.4'
H H 0.0000 0.0000 'International Tables Vol C Tables 4.2.6.8 and 6.1.1.4'
O O 0.0492 0.0322 'International Tables Vol C Tables 4.2.6.8 and 6.1.1.4'
S S 0.3331 0.5567 'International Tables Vol C Tables 4.2.6.8 and 6.1.1.4'
F F 0.0727 0.0534 'International Tables Vol C Tables 4.2.6.8 and 6.1.1.4'
N N 0.0311 0.0180 'International Tables Vol C Tables 4.2.6.8 and 6.1.1.4'

loop_
_geom_angle_atom_site_label_1
_geom_angle_atom_site_label_2
_geom_angle_atom_site_label_3
_geom_angle
O1 S1 O2 119.14(11)
O1 S1 C1 110.10(10)
O2 S1 C1 108.00(10)
O1 S1 C6 106.87(10)
O2 S1 C6 109.50(9)
C1 S1 C6 101.85(9)
C1 N1 C5 115.5(2)
N1 C1 C2 126.04(19)
N1 C1 S1 113.95(16)
C2 C1 S1 119.97(16)
C1 C2 C3 116.6(2)
C1 C2 H2B 121.7
C3 C2 H2B 121.7
C4 C3 C2 118.9(3)
C4 C3 H3A 120.6
C2 C3 H3A 120.6
C5 C4 C3 119.0(2)
C5 C4 H4A 120.5
C3 C4 H4A 120.5
N1 C5 C4 123.9(3)
N1 C5 H5A 118.0
C4 C5 H5A 118.0
F1 C6 C7 112.49(15)
F1 C6 S1 105.19(13)
C7 C6 S1 111.38(13)
F1 C6 H6A 109.2
C7 C6 H6A 109.2
S1 C6 H6A 109.2
C12 C7 C8 119.81(19)
C12 C7 C6 121.20(18)
C8 C7 C6 118.97(19)
C9 C8 C7 120.0(2)
C9 C8 H8A 120.0
C7 C8 H8A 120.0
C10 C9 C8 120.5(2)
C10 C9 H9A 119.8
C8 C9 H9A 119.8
C9 C10 C11 120.2(2)
C9 C10 H10A 119.9
C11 C10 H10A 119.9
C12 C11 C10 120.1(2)
C12 C11 H11A 119.9
C10 C11 H11A 119.9
C11 C12 C7 119.4(2)
C11 C12 H12A 120.3
C7 C12 H12A 120.3

loop_
_geom_bond_atom_site_label_1
_geom_bond_atom_site_label_2
_geom_bond_distance
S1 O1 1.4285(17)
S1 O2 1.4294(16)
S1 C1 1.788(2)
S1 C6 1.820(2)
F1 C6 1.379(2)
N1 C1 1.327(3)
N1 C5 1.330(3)
C1 C2 1.373(3)
C2 C3 1.388(4)
C2 H2B 0.9300
C3 C4 1.373(4)
C3 H3A 0.9300
C4 C5 1.370(4)
C4 H4A 0.9300
C5 H5A 0.9300
C6 C7 1.483(3)
C6 H6A 0.9800
C7 C12 1.392(3)
C7 C8 1.392(3)
C8 C9 1.382(3)
C8 H8A 0.9300
C9 C10 1.361(4)
C9 H9A 0.9300
C10 C11 1.393(4)
C10 H10A 0.9300
C11 C12 1.388(3)
C11 H11A 0.9300
C12 H12A 0.9300

loop_
_geom_torsion_atom_site_label_1
_geom_torsion_atom_site_label_2
_geom_torsion_atom_site_label_3
_geom_torsion_atom_site_label_4
_geom_torsion
C5 N1 C1 C2 -1.2(4)
C5 N1 C1 S1 -178.99(18)
O1 S1 C1 N1 -38.87(19)
O2 S1 C1 N1 -170.48(16)
C6 S1 C1 N1 74.25(17)
O1 S1 C1 C2 143.17(19)
O2 S1 C1 C2 11.6(2)
C6 S1 C1 C2 -103.7(2)
N1 C1 C2 C3 0.5(4)
S1 C1 C2 C3 178.21(19)
C1 C2 C3 C4 -0.5(4)
C2 C3 C4 C5 1.2(4)
C1 N1 C5 C4 1.9(4)
C3 C4 C5 N1 -2.0(4)
O1 S1 C6 F1 172.34(12)
O2 S1 C6 F1 -57.32(15)
C1 S1 C6 F1 56.84(14)
O1 S1 C6 C7 -65.52(16)
O2 S1 C6 C7 64.83(16)
C1 S1 C6 C7 178.98(14)
F1 C6 C7 C12 40.7(3)
S1 C6 C7 C12 -77.1(2)
F1 C6 C7 C8 -141.22(19)
S1 C6 C7 C8 101.0(2)
C12 C7 C8 C9 -0.1(3)
C6 C7 C8 C9 -178.2(2)
C7 C8 C9 C10 -0.3(4)
C8 C9 C10 C11 -0.1(4)
C9 C10 C11 C12 1.0(4)
C10 C11 C12 C7 -1.4(4)
C8 C7 C12 C11 1.0(3)
C6 C7 C12 C11 179.1(2)
